data_7045555
loop_
_publ_author_name
'Zhu, Xiancui'
'Li, Yang'
'Guo, Dianjun'
'Wang, Shaowu'
'Wei, Yun'
'Zhou, Shuangliu'

_publ_section_title
;
 Versatile reactivities of rare-earth metal dialkyl complexes supported by
 a neutral pyrrolyl-functionalized \b-diketiminato ligand.
;
_journal_issue 11
_journal_name_full 'Dalton transactions (Cambridge, England : 2003)'
_journal_page_first 3947
_journal_page_last 3957
_journal_paper_doi 10.1039/c7dt04410k
_journal_volume 47
_journal_year 2018
_chemical_formula_sum 'C41 H56 N5 Y'
_chemical_formula_weight 707.81
_space_group_crystal_system triclinic
_space_group_IT_number 2
_space_group_name_Hall '-P 1'
_space_group_name_H-M_alt 'P -1'
_symmetry_space_group_name_Hall '-P 1'
_symmetry_space_group_name_H-M 'P -1'
_atom_sites_solution_hydrogens geom
_audit_creation_method SHELXL-2016/6
_audit_update_record
;
2018-01-30 deposited with the CCDC.
2018-02-06 downloaded from the CCDC.
;
_cell_angle_alpha 72.717(2)
_cell_angle_beta 85.830(2)
_cell_angle_gamma 86.011(2)
_cell_formula_units_Z 4
_cell_length_a 11.7518(16)
_cell_length_b 17.743(2)
_cell_length_c 19.507(3)
_cell_measurement_reflns_used 7862
_cell_measurement_temperature 293(2)
_cell_measurement_theta_max 23.84
_cell_measurement_theta_min 2.16
_cell_volume 3868.6(9)
_computing_cell_refinement 'Bruker SAINT'
_computing_data_collection 'Bruker APEX2'
_computing_data_reduction 'Bruker SAINT'
_computing_molecular_graphics 'Bruker SHELXTL'
_computing_publication_material 'Bruker SHELXTL'
_computing_structure_refinement 'SHELXL-2016/6 (Sheldrick, 2016)'
_computing_structure_solution 'SHELXS-97 (Sheldrick 2008)'
_diffrn_ambient_temperature 293(2)
_diffrn_measured_fraction_theta_full 0.999
_diffrn_measured_fraction_theta_max 0.995
_diffrn_measurement_device_type 'Bruker APEX-II CCD'
_diffrn_measurement_method '\f and \w scans'
_diffrn_radiation_type MoK\a
_diffrn_radiation_wavelength 0.71073
_diffrn_reflns_av_R_equivalents 0.0810
_diffrn_reflns_av_unetI/netI 0.1059
_diffrn_reflns_Laue_measured_fraction_full 0.999
_diffrn_reflns_Laue_measured_fraction_max 0.995
_diffrn_reflns_limit_h_max 14
_diffrn_reflns_limit_h_min -14
_diffrn_reflns_limit_k_max 21
_diffrn_reflns_limit_k_min -21
_diffrn_reflns_limit_l_max 23
_diffrn_reflns_limit_l_min -23
_diffrn_reflns_number 39430
_diffrn_reflns_point_group_measured_fraction_full 0.999
_diffrn_reflns_point_group_measured_fraction_max 0.995
_diffrn_reflns_theta_full 25.242
_diffrn_reflns_theta_max 25.359
_diffrn_reflns_theta_min 1.095
_exptl_absorpt_coefficient_mu 1.541
_exptl_absorpt_correction_T_max 0.7480
_exptl_absorpt_correction_T_min 0.7182
_exptl_absorpt_correction_type multi-scan
_exptl_crystal_colour colorless
_exptl_crystal_density_diffrn 1.215
_exptl_crystal_description block
_exptl_crystal_F_000 1504
_exptl_crystal_size_max 0.230
_exptl_crystal_size_mid 0.210
_exptl_crystal_size_min 0.200
_exptl_transmission_factor_max 0.7452
_exptl_transmission_factor_min 0.4802
_refine_diff_density_max 1.537
_refine_diff_density_min -0.462
_refine_diff_density_rms 0.082
_refine_ls_extinction_method none
_refine_ls_goodness_of_fit_ref 0.912
_refine_ls_hydrogen_treatment constr
_refine_ls_matrix_type full
_refine_ls_number_parameters 871
_refine_ls_number_reflns 14116
_refine_ls_number_restraints 0
_refine_ls_restrained_S_all 0.912
_refine_ls_R_factor_all 0.1207
_refine_ls_R_factor_gt 0.0600
_refine_ls_shift/su_max 0.000
_refine_ls_shift/su_mean 0.000
_refine_ls_structure_factor_coef Fsqd
_refine_ls_weighting_details 'w=1/[\s^2^(Fo^2^)+(0.1000P)^2^+0.7377P] where P=(Fo^2^+2Fc^2^)/3'
_refine_ls_weighting_scheme calc
_refine_ls_wR_factor_gt 0.1404
_refine_ls_wR_factor_ref 0.1731
_reflns_Friedel_coverage 0.000
_reflns_number_gt 8380
_reflns_number_total 14116
_reflns_threshold_expression 'I > 2\s(I)'
_cod_data_source_file c7dt04410k2.cif
_cod_data_source_block 3a
_cod_depositor_comments 'Adding full bibliography for 7045551--7045564.cif.'
_cod_database_code 7045555
_shelx_shelxl_version_number 2016/6
_shelx_space_group_comment
;
The symmetry employed for this shelxl refinement is uniquely defined
by the following loop, which should always be used as a source of
symmetry information in preference to the above space-group names.
They are only intended as comments.
;
_shelx_estimated_absorpt_t_min 0.718
_shelx_estimated_absorpt_t_max 0.748

loop_
_space_group_symop_operation_xyz
'x, y, z'
'-x, -y, -z'

loop_
_atom_site_label
_atom_site_type_symbol
_atom_site_fract_x
_atom_site_fract_y
_atom_site_fract_z
_atom_site_U_iso_or_equiv
_atom_site_adp_type
_atom_site_occupancy
_atom_site_site_symmetry_order
_atom_site_calc_flag
_atom_site_refinement_flags_posn
_atom_site_refinement_flags_adp
C25 C 0.7410(5) 0.6371(3) 0.2522(3) 0.0637(17) Uani 1 1 d . .
H25A H 0.725666 0.683821 0.213289 0.096 Uiso 1 1 calc R U
H25B H 0.689716 0.637331 0.292801 0.096 Uiso 1 1 calc R U
H25C H 0.730361 0.591186 0.237502 0.096 Uiso 1 1 calc R U
C24 C 0.8596(5) 0.6356(3) 0.2724(3) 0.0534(14) Uani 1 1 d . .
C23 C 0.9452(6) 0.6833(4) 0.2409(4) 0.0693(18) Uani 1 1 d . .
H23 H 0.940296 0.725468 0.199150 0.083 Uiso 1 1 calc R U
C22 C 1.0416(6) 0.6595(4) 0.2804(4) 0.0717(19) Uani 1 1 d . .
H22 H 1.112008 0.682468 0.269414 0.086 Uiso 1 1 calc R U
C21 C 1.0156(5) 0.5970(4) 0.3378(4) 0.0636(17) Uani 1 1 d . .
C20 C 1.0851(6) 0.5488(5) 0.3980(4) 0.097(3) Uani 1 1 d . .
H20A H 1.095690 0.495596 0.395307 0.145 Uiso 1 1 calc R U
H20B H 1.046193 0.548593 0.443098 0.145 Uiso 1 1 calc R U
H20C H 1.158170 0.571126 0.394472 0.145 Uiso 1 1 calc R U
C19 C 0.8414(5) 0.5176(3) 0.3832(3) 0.0537(15) Uani 1 1 d . .
H19A H 0.760632 0.533020 0.383256 0.064 Uiso 1 1 calc R U
H19B H 0.866003 0.510550 0.431221 0.064 Uiso 1 1 calc R U
C18 C 0.8568(5) 0.4390(3) 0.3675(3) 0.0490(14) Uani 1 1 d . .
H18A H 0.937750 0.425411 0.362732 0.059 Uiso 1 1 calc R U
H18B H 0.823954 0.398510 0.407778 0.059 Uiso 1 1 calc R U
C17 C 0.9934(4) 0.4643(3) 0.2353(3) 0.0503(14) Uani 1 1 d . .
H17A H 1.010478 0.512397 0.244478 0.075 Uiso 1 1 calc R U
H17B H 1.024141 0.464464 0.188331 0.075 Uiso 1 1 calc R U
H17C H 1.026773 0.420014 0.270738 0.075 Uiso 1 1 calc R U
C16 C 0.8650(4) 0.4577(3) 0.2392(3) 0.0389(12) Uani 1 1 d . .
C15 C 0.8183(4) 0.4751(3) 0.1727(3) 0.0423(13) Uani 1 1 d . .
H15 H 0.871710 0.484091 0.133975 0.051 Uiso 1 1 calc R U
C14 C 0.7045(4) 0.4815(3) 0.1538(3) 0.0416(12) Uani 1 1 d . .
C13 C 0.6864(5) 0.5249(4) 0.0756(3) 0.0623(17) Uani 1 1 d . .
H13A H 0.608762 0.520833 0.065458 0.093 Uiso 1 1 calc R U
H13B H 0.737031 0.501849 0.045607 0.093 Uiso 1 1 calc R U
H13C H 0.702042 0.579553 0.066204 0.093 Uiso 1 1 calc R U
C9 C 0.5037(4) 0.4615(3) 0.1709(2) 0.0361(11) Uani 1 1 d . .
C4 C 0.4730(4) 0.4074(3) 0.1353(2) 0.0358(11) Uani 1 1 d . .
C5 C 0.3621(4) 0.4137(3) 0.1131(3) 0.0437(13) Uani 1 1 d . .
H5 H 0.340706 0.378792 0.089552 0.052 Uiso 1 1 calc R U
C6 C 0.2839(4) 0.4694(4) 0.1246(3) 0.0519(15) Uani 1 1 d . .
H6 H 0.209866 0.471410 0.110049 0.062 Uiso 1 1 calc R U
C7 C 0.3144(4) 0.5224(3) 0.1577(3) 0.0524(15) Uani 1 1 d . .
H7 H 0.260627 0.560859 0.164489 0.063 Uiso 1 1 calc R U
C8 C 0.4245(4) 0.5202(3) 0.1815(3) 0.0423(12) Uani 1 1 d . .
C3 C 0.5547(4) 0.3435(3) 0.1189(3) 0.0460(13) Uani 1 1 d . .
H3 H 0.626236 0.342798 0.142044 0.055 Uiso 1 1 calc R U
C2 C 0.5062(5) 0.2623(3) 0.1478(3) 0.0609(16) Uani 1 1 d . .
H2A H 0.486466 0.251718 0.198238 0.091 Uiso 1 1 calc R U
H2B H 0.562343 0.223126 0.140372 0.091 Uiso 1 1 calc R U
H2C H 0.439244 0.260818 0.122924 0.091 Uiso 1 1 calc R U
C1 C 0.5815(6) 0.3609(4) 0.0378(3) 0.079(2) Uani 1 1 d . .
H1A H 0.512648 0.359917 0.014486 0.119 Uiso 1 1 calc R U
H1B H 0.636154 0.321576 0.029013 0.119 Uiso 1 1 calc R U
H1C H 0.612460 0.412148 0.019022 0.119 Uiso 1 1 calc R U
C10 C 0.4557(5) 0.5842(3) 0.2133(3) 0.0544(15) Uani 1 1 d . .
H10 H 0.527894 0.566437 0.236635 0.065 Uiso 1 1 calc R U
C11 C 0.3684(6) 0.5980(4) 0.2705(4) 0.085(2) Uani 1 1 d . .
H11A H 0.397193 0.633996 0.292523 0.128 Uiso 1 1 calc R U
H11B H 0.354773 0.548633 0.306409 0.128 Uiso 1 1 calc R U
H11C H 0.298242 0.619983 0.248657 0.128 Uiso 1 1 calc R U
C12 C 0.4767(7) 0.6601(4) 0.1546(4) 0.088(2) Uani 1 1 d . .
H12A H 0.538365 0.651219 0.122439 0.133 Uiso 1 1 calc R U
H12B H 0.496128 0.699743 0.175567 0.133 Uiso 1 1 calc R U
H12C H 0.408819 0.677532 0.128539 0.133 Uiso 1 1 calc R U
C31 C 0.4597(4) 0.4115(3) 0.4258(3) 0.0433(13) Uani 1 1 d . .
C30 C 0.4048(5) 0.3772(3) 0.4938(3) 0.0529(15) Uani 1 1 d . .
H30 H 0.429016 0.388042 0.534040 0.064 Uiso 1 1 calc R U
C29 C 0.3174(5) 0.3288(4) 0.5015(3) 0.0563(15) Uani 1 1 d . .
C28 C 0.2826(5) 0.3137(4) 0.4403(3) 0.0556(15) Uani 1 1 d . .
H28 H 0.220399 0.282907 0.443603 0.067 Uiso 1 1 calc R U
C27 C 0.3403(4) 0.3443(3) 0.3752(3) 0.0472(13) Uani 1 1 d . .
C33 C 0.5523(4) 0.4616(3) 0.4110(3) 0.0498(14) Uani 1 1 d . .
H33A H 0.600399 0.454417 0.451055 0.060 Uiso 1 1 calc R U
H33B H 0.531759 0.517019 0.388820 0.060 Uiso 1 1 calc R U
C32 C 0.2583(6) 0.2906(4) 0.5739(3) 0.084(2) Uani 1 1 d . .
H32A H 0.290331 0.308086 0.610130 0.126 Uiso 1 1 calc R U
H32B H 0.268867 0.234194 0.585317 0.126 Uiso 1 1 calc R U
H32C H 0.178142 0.305372 0.572268 0.126 Uiso 1 1 calc R U
C26 C 0.3105(5) 0.3227(4) 0.3095(3) 0.0681(19) Uani 1 1 d . .
H26A H 0.293269 0.369985 0.271610 0.102 Uiso 1 1 calc R U
H26B H 0.245163 0.290686 0.321205 0.102 Uiso 1 1 calc R U
H26C H 0.374100 0.293647 0.294022 0.102 Uiso 1 1 calc R U
C39 C 0.6179(4) 0.2275(3) 0.3857(3) 0.0413(12) Uani 1 1 d . .
C38 C 0.5361(5) 0.1733(3) 0.4201(3) 0.0527(14) Uani 1 1 d . .
H38 H 0.498120 0.148634 0.393140 0.063 Uiso 1 1 calc R U
C37 C 0.5107(5) 0.1557(3) 0.4913(4) 0.0581(16) Uani 1 1 d . .
C36 C 0.5706(5) 0.1930(4) 0.5306(3) 0.0620(17) Uani 1 1 d . .
H36 H 0.559291 0.178953 0.580409 0.074 Uiso 1 1 calc R U
C35 C 0.6461(5) 0.2500(3) 0.4964(3) 0.0507(14) Uani 1 1 d . .
C41 C 0.6479(5) 0.2523(3) 0.3112(3) 0.0511(14) Uani 1 1 d . .
H41A H 0.593220 0.240371 0.281369 0.061 Uiso 1 1 calc R U
H41B H 0.725410 0.236888 0.298301 0.061 Uiso 1 1 calc R U
C40 C 0.4201(6) 0.0988(4) 0.5286(4) 0.092(2) Uani 1 1 d . .
H40A H 0.346165 0.121939 0.513899 0.139 Uiso 1 1 calc R U
H40B H 0.422830 0.087804 0.579726 0.139 Uiso 1 1 calc R U
H40C H 0.433654 0.050571 0.515885 0.139 Uiso 1 1 calc R U
C34 C 0.7076(6) 0.2935(4) 0.5352(3) 0.076(2) Uani 1 1 d . .
H34A H 0.788330 0.287983 0.524735 0.114 Uiso 1 1 calc R U
H34B H 0.691124 0.272346 0.585973 0.114 Uiso 1 1 calc R U
H34C H 0.683265 0.348461 0.519950 0.114 Uiso 1 1 calc R U
C61 C 0.3329(5) -0.1391(4) 0.2381(4) 0.0700(18) Uani 1 1 d . .
H61A H 0.303847 -0.095853 0.255371 0.105 Uiso 1 1 calc R U
H61B H 0.321336 -0.188054 0.275002 0.105 Uiso 1 1 calc R U
H61C H 0.293386 -0.138550 0.196512 0.105 Uiso 1 1 calc R U
C62 C 0.4568(5) -0.1314(3) 0.2184(3) 0.0536(15) Uani 1 1 d . .
C63 C 0.5482(5) -0.1767(4) 0.2507(4) 0.0696(18) Uani 1 1 d . .
H63 H 0.544459 -0.220501 0.291177 0.083 Uiso 1 1 calc R U
C64 C 0.6475(5) -0.1459(4) 0.2126(4) 0.0667(18) Uani 1 1 d . .
H64 H 0.721552 -0.166060 0.222893 0.080 Uiso 1 1 calc R U
C65 C 0.6185(5) -0.0819(4) 0.1582(4) 0.0589(16) Uani 1 1 d . .
C66 C 0.6905(5) -0.0263(4) 0.1021(4) 0.080(2) Uani 1 1 d . .
H66A H 0.678544 0.025920 0.107212 0.121 Uiso 1 1 calc R U
H66B H 0.669624 -0.025737 0.055285 0.121 Uiso 1 1 calc R U
H66C H 0.769503 -0.043185 0.107769 0.121 Uiso 1 1 calc R U
C60 C 0.4347(5) -0.0089(3) 0.1137(3) 0.0534(15) Uani 1 1 d . .
H60A H 0.358371 -0.026455 0.113602 0.064 Uiso 1 1 calc R U
H60B H 0.468980 0.000519 0.065293 0.064 Uiso 1 1 calc R U
C59 C 0.4249(4) 0.0684(3) 0.1319(3) 0.0470(14) Uani 1 1 d . .
H59A H 0.500932 0.083949 0.136301 0.056 Uiso 1 1 calc R U
H59B H 0.390763 0.108908 0.092627 0.056 Uiso 1 1 calc R U
C58 C 0.5366(4) 0.0417(3) 0.2630(3) 0.0472(13) Uani 1 1 d . .
H58A H 0.566988 -0.005126 0.251827 0.071 Uiso 1 1 calc R U
H58B H 0.556483 0.039573 0.310466 0.071 Uiso 1 1 calc R U
H58C H 0.567883 0.087343 0.228782 0.071 Uiso 1 1 calc R U
C57 C 0.4080(4) 0.0470(3) 0.2599(3) 0.0365(11) Uani 1 1 d . .
C56 C 0.3491(4) 0.0302(3) 0.3275(3) 0.0422(12) Uani 1 1 d . .
H56 H 0.395841 0.021128 0.365921 0.051 Uiso 1 1 calc R U
C55 C 0.2332(4) 0.0246(3) 0.3471(3) 0.0378(12) Uani 1 1 d . .
C54 C 0.2059(5) -0.0161(4) 0.4266(3) 0.0608(17) Uani 1 1 d . .
H54A H 0.124677 -0.019046 0.435498 0.091 Uiso 1 1 calc R U
H54B H 0.234778 0.013525 0.454940 0.091 Uiso 1 1 calc R U
H54C H 0.241134 -0.068533 0.439526 0.091 Uiso 1 1 calc R U
C50 C 0.0317(4) 0.0436(3) 0.3311(2) 0.0317(11) Uani 1 1 d . .
C45 C -0.0206(4) 0.0977(3) 0.3653(2) 0.0342(11) Uani 1 1 d . .
C46 C -0.1351(4) 0.0910(3) 0.3873(3) 0.0408(12) Uani 1 1 d . .
H46 H -0.170541 0.126098 0.410349 0.049 Uiso 1 1 calc R U
C47 C -0.1973(4) 0.0337(3) 0.3758(3) 0.0475(14) Uani 1 1 d . .
H47 H -0.274481 0.030718 0.390178 0.057 Uiso 1 1 calc R U
C48 C -0.1459(4) -0.0188(3) 0.3433(3) 0.0491(14) Uani 1 1 d . .
H48 H -0.188736 -0.057866 0.336428 0.059 Uiso 1 1 calc R U
C49 C -0.0310(4) -0.0157(3) 0.3200(3) 0.0391(12) Uani 1 1 d . .
C43 C 0.0420(4) 0.1619(3) 0.3817(3) 0.0433(13) Uani 1 1 d . .
H43 H 0.119804 0.162582 0.359861 0.052 Uiso 1 1 calc R U
C42 C -0.0170(5) 0.2434(3) 0.3520(3) 0.0602(16) Uani 1 1 d . .
H42A H -0.032728 0.251658 0.302657 0.090 Uiso 1 1 calc R U
H42B H 0.031894 0.283240 0.355255 0.090 Uiso 1 1 calc R U
H42C H -0.087396 0.246681 0.379517 0.090 Uiso 1 1 calc R U
C44 C 0.0486(6) 0.1453(4) 0.4635(3) 0.0741(19) Uani 1 1 d . .
H44A H -0.027184 0.141757 0.485783 0.111 Uiso 1 1 calc R U
H44B H 0.085542 0.187526 0.472904 0.111 Uiso 1 1 calc R U
H44C H 0.091525 0.096422 0.482648 0.111 Uiso 1 1 calc R U
C51 C 0.0243(5) -0.0790(3) 0.2886(3) 0.0487(14) Uani 1 1 d . .
H51 H 0.094922 -0.058184 0.262119 0.058 Uiso 1 1 calc R U
C53 C -0.0480(6) -0.0992(4) 0.2357(4) 0.078(2) Uani 1 1 d . .
H53A H -0.114934 -0.124546 0.260772 0.116 Uiso 1 1 calc R U
H53B H -0.004429 -0.134249 0.213438 0.116 Uiso 1 1 calc R U
H53C H -0.070403 -0.051679 0.199546 0.116 Uiso 1 1 calc R U
C52 C 0.0581(6) -0.1535(4) 0.3481(3) 0.080(2) Uani 1 1 d . .
H52A H 0.111280 -0.140781 0.377650 0.120 Uiso 1 1 calc R U
H52B H 0.093098 -0.192477 0.327042 0.120 Uiso 1 1 calc R U
H52C H -0.008705 -0.174008 0.377093 0.120 Uiso 1 1 calc R U
C72 C 0.0348(4) 0.0816(3) 0.0785(3) 0.0401(12) Uani 1 1 d . .
C71 C -0.0135(5) 0.1084(3) 0.0109(3) 0.0494(14) Uani 1 1 d . .
H71 H 0.021374 0.093279 -0.027648 0.059 Uiso 1 1 calc R U
C70 C -0.1105(5) 0.1564(3) 0.0011(3) 0.0538(15) Uani 1 1 d . .
C69 C -0.1600(5) 0.1777(3) 0.0599(3) 0.0520(14) Uani 1 1 d . .
H69 H -0.228060 0.208353 0.055211 0.062 Uiso 1 1 calc R U
C68 C -0.1098(4) 0.1542(3) 0.1248(3) 0.0439(13) Uani 1 1 d . .
C74 C 0.1362(4) 0.0336(3) 0.0948(3) 0.0443(13) Uani 1 1 d . .
H74A H 0.191914 0.039590 0.054619 0.053 Uiso 1 1 calc R U
H74B H 0.123992 -0.021570 0.119450 0.053 Uiso 1 1 calc R U
C73 C -0.1635(6) 0.1850(5) -0.0717(3) 0.092(2) Uani 1 1 d . .
H73A H -0.119428 0.163125 -0.105301 0.138 Uiso 1 1 calc R U
H73B H -0.163999 0.241645 -0.088865 0.138 Uiso 1 1 calc R U
H73C H -0.240370 0.168308 -0.066898 0.138 Uiso 1 1 calc R U
C67 C -0.1578(5) 0.1803(4) 0.1880(3) 0.0619(17) Uani 1 1 d . .
H67A H -0.176287 0.134750 0.227425 0.093 Uiso 1 1 calc R U
H67B H -0.225592 0.213480 0.175002 0.093 Uiso 1 1 calc R U
H67C H -0.102242 0.209238 0.202043 0.093 Uiso 1 1 calc R U
C80 C 0.1407(4) 0.2744(3) 0.1157(3) 0.0403(12) Uani 1 1 d . .
C79 C 0.0521(5) 0.3278(3) 0.0825(3) 0.0496(14) Uani 1 1 d . .
H79 H 0.004102 0.352959 0.109862 0.059 Uiso 1 1 calc R U
C78 C 0.0358(5) 0.3429(3) 0.0117(4) 0.0595(16) Uani 1 1 d . .
C77 C 0.1108(5) 0.3052(3) -0.0282(3) 0.0583(16) Uani 1 1 d . .
H77 H 0.104732 0.317242 -0.077564 0.070 Uiso 1 1 calc R U
C76 C 0.1922(5) 0.2511(3) 0.0046(3) 0.0495(14) Uani 1 1 d . .
C81 C 0.1606(5) 0.2511(3) 0.1894(3) 0.0499(14) Uani 1 1 d . .
H81A H 0.096971 0.262430 0.219994 0.060 Uiso 1 1 calc R U
H81B H 0.231986 0.267631 0.200950 0.060 Uiso 1 1 calc R U
C82 C -0.0591(5) 0.3997(4) -0.0242(4) 0.091(2) Uani 1 1 d . .
H82A H -0.123211 0.397786 0.009630 0.136 Uiso 1 1 calc R U
H82B H -0.081871 0.385032 -0.064541 0.136 Uiso 1 1 calc R U
H82C H -0.032446 0.452352 -0.040366 0.136 Uiso 1 1 calc R U
C75 C 0.2715(6) 0.2073(4) -0.0353(3) 0.079(2) Uani 1 1 d . .
H75A H 0.256743 0.225274 -0.085466 0.119 Uiso 1 1 calc R U
H75B H 0.259730 0.151759 -0.016842 0.119 Uiso 1 1 calc R U
H75C H 0.349016 0.216800 -0.029153 0.119 Uiso 1 1 calc R U
N3 N 0.9026(4) 0.5818(3) 0.3335(2) 0.0492(11) Uani 1 1 d . .
N2 N 0.8028(3) 0.4394(2) 0.3013(2) 0.0383(10) Uani 1 1 d . .
N1 N 0.6160(3) 0.4542(2) 0.1985(2) 0.0346(9) Uani 1 1 d . .
N4 N 0.4280(3) 0.3914(2) 0.3671(2) 0.0432(10) Uani 1 1 d . .
N5 N 0.6682(3) 0.2695(2) 0.4237(2) 0.0422(10) Uani 1 1 d . .
N8 N 0.5011(4) -0.0722(3) 0.1617(2) 0.0489(11) Uani 1 1 d . .
N7 N 0.3560(3) 0.0647(2) 0.1991(2) 0.0375(10) Uani 1 1 d . .
N6 N 0.1490(3) 0.0511(2) 0.30288(19) 0.0320(9) Uani 1 1 d . .
N9 N -0.0140(3) 0.1077(2) 0.1346(2) 0.0420(10) Uani 1 1 d . .
N10 N 0.2063(3) 0.2328(2) 0.0768(2) 0.0389(10) Uani 1 1 d . .
Y1 Y 0.62364(4) 0.38678(3) 0.32361(2) 0.03504(15) Uani 1 1 d . .
Y2 Y 0.16970(4) 0.11560(3) 0.17718(2) 0.03345(15) Uani 1 1 d . .

loop_
_atom_site_aniso_label
_atom_site_aniso_U_11
_atom_site_aniso_U_22
_atom_site_aniso_U_33
_atom_site_aniso_U_23
_atom_site_aniso_U_13
_atom_site_aniso_U_12
C25 0.067(4) 0.046(4) 0.079(4) -0.019(3) -0.013(3) 0.003(3)
C24 0.058(4) 0.042(3) 0.063(4) -0.020(3) -0.004(3) -0.005(3)
C23 0.080(5) 0.046(4) 0.082(5) -0.017(3) 0.001(4) -0.013(3)
C22 0.056(4) 0.069(5) 0.094(5) -0.030(4) 0.015(4) -0.026(4)
C21 0.053(4) 0.078(5) 0.070(4) -0.035(4) -0.005(3) -0.018(3)
C20 0.066(5) 0.130(7) 0.093(6) -0.019(5) -0.027(4) -0.030(5)
C19 0.047(3) 0.073(4) 0.041(3) -0.015(3) -0.001(3) -0.018(3)
C18 0.047(3) 0.055(4) 0.039(3) -0.001(3) -0.008(2) -0.012(3)
C17 0.041(3) 0.052(4) 0.056(4) -0.014(3) 0.001(3) -0.010(3)
C16 0.031(3) 0.035(3) 0.052(3) -0.013(2) -0.003(2) -0.005(2)
C15 0.031(3) 0.057(3) 0.042(3) -0.020(3) 0.004(2) -0.007(2)
C14 0.045(3) 0.043(3) 0.036(3) -0.010(2) 0.000(2) -0.007(2)
C13 0.056(4) 0.084(5) 0.038(3) 0.000(3) -0.001(3) -0.020(3)
C9 0.032(3) 0.041(3) 0.031(3) -0.003(2) 0.000(2) -0.005(2)
C4 0.037(3) 0.035(3) 0.031(3) -0.002(2) -0.002(2) -0.003(2)
C5 0.035(3) 0.054(3) 0.040(3) -0.009(3) -0.009(2) -0.006(3)
C6 0.030(3) 0.072(4) 0.048(3) -0.008(3) -0.006(2) -0.001(3)
C7 0.038(3) 0.061(4) 0.054(4) -0.013(3) -0.004(3) 0.012(3)
C8 0.039(3) 0.048(3) 0.038(3) -0.009(2) -0.005(2) -0.001(2)
C3 0.040(3) 0.047(3) 0.053(3) -0.018(3) -0.014(3) 0.004(2)
C2 0.066(4) 0.045(4) 0.075(4) -0.021(3) -0.018(3) -0.003(3)
C1 0.087(5) 0.080(5) 0.064(4) -0.020(4) 0.015(4) 0.014(4)
C10 0.053(3) 0.050(4) 0.061(4) -0.019(3) -0.006(3) 0.005(3)
C11 0.088(5) 0.086(5) 0.093(5) -0.051(4) -0.002(4) 0.024(4)
C12 0.116(6) 0.059(5) 0.094(6) -0.025(4) -0.009(5) -0.016(4)
C31 0.046(3) 0.045(3) 0.043(3) -0.019(3) 0.001(2) -0.002(3)
C30 0.061(4) 0.063(4) 0.039(3) -0.022(3) 0.008(3) -0.007(3)
C29 0.059(4) 0.064(4) 0.049(4) -0.023(3) 0.015(3) -0.015(3)
C28 0.047(3) 0.069(4) 0.052(4) -0.018(3) 0.008(3) -0.020(3)
C27 0.034(3) 0.062(4) 0.046(3) -0.017(3) 0.001(2) -0.006(3)
C33 0.049(3) 0.048(3) 0.058(4) -0.024(3) 0.000(3) -0.007(3)
C32 0.092(5) 0.112(6) 0.053(4) -0.032(4) 0.028(4) -0.034(4)
C26 0.062(4) 0.099(5) 0.049(4) -0.022(3) 0.001(3) -0.041(4)
C39 0.042(3) 0.032(3) 0.047(3) -0.007(2) -0.004(2) 0.000(2)
C38 0.056(3) 0.040(3) 0.057(4) -0.005(3) -0.006(3) -0.005(3)
C37 0.046(3) 0.047(4) 0.071(4) -0.002(3) 0.001(3) -0.005(3)
C36 0.072(4) 0.057(4) 0.043(3) 0.002(3) 0.007(3) 0.003(3)
C35 0.058(3) 0.053(4) 0.035(3) -0.003(3) -0.012(3) -0.001(3)
C41 0.054(3) 0.054(4) 0.046(3) -0.019(3) -0.009(3) 0.010(3)
C40 0.081(5) 0.069(5) 0.099(6) 0.017(4) 0.015(4) -0.023(4)
C34 0.105(5) 0.074(5) 0.046(4) -0.006(3) -0.026(4) -0.014(4)
C61 0.061(4) 0.070(4) 0.081(5) -0.021(4) -0.006(3) -0.011(3)
C62 0.052(3) 0.052(4) 0.065(4) -0.030(3) -0.006(3) 0.001(3)
C63 0.067(4) 0.052(4) 0.093(5) -0.027(4) -0.023(4) 0.011(3)
C64 0.043(4) 0.069(4) 0.096(5) -0.039(4) -0.022(4) 0.024(3)
C65 0.044(3) 0.074(4) 0.075(4) -0.047(4) -0.003(3) 0.007(3)
C66 0.052(4) 0.099(6) 0.097(5) -0.046(5) 0.013(4) 0.005(4)
C60 0.046(3) 0.074(4) 0.045(3) -0.028(3) -0.004(3) 0.007(3)
C59 0.044(3) 0.055(4) 0.035(3) -0.006(3) 0.000(2) 0.005(3)
C58 0.035(3) 0.061(4) 0.047(3) -0.016(3) -0.007(2) -0.001(3)
C57 0.032(3) 0.039(3) 0.039(3) -0.013(2) -0.004(2) -0.002(2)
C56 0.039(3) 0.051(3) 0.036(3) -0.012(2) -0.012(2) 0.003(2)
C55 0.037(3) 0.045(3) 0.031(3) -0.010(2) -0.006(2) -0.004(2)
C54 0.054(3) 0.084(5) 0.035(3) -0.004(3) -0.002(3) 0.003(3)
C50 0.033(3) 0.035(3) 0.024(2) -0.004(2) -0.006(2) -0.002(2)
C45 0.036(3) 0.037(3) 0.028(3) -0.007(2) -0.001(2) -0.004(2)
C46 0.034(3) 0.044(3) 0.040(3) -0.006(2) 0.000(2) -0.004(2)
C47 0.030(3) 0.062(4) 0.047(3) -0.010(3) 0.002(2) -0.012(3)
C48 0.041(3) 0.056(4) 0.052(3) -0.013(3) -0.003(3) -0.020(3)
C49 0.042(3) 0.042(3) 0.032(3) -0.007(2) -0.003(2) -0.006(2)
C43 0.040(3) 0.048(3) 0.043(3) -0.014(3) 0.007(2) -0.012(2)
C42 0.064(4) 0.043(3) 0.072(4) -0.017(3) 0.014(3) -0.007(3)
C44 0.094(5) 0.082(5) 0.055(4) -0.025(4) -0.013(4) -0.033(4)
C51 0.057(3) 0.048(3) 0.045(3) -0.020(3) 0.002(3) -0.012(3)
C53 0.093(5) 0.079(5) 0.076(5) -0.039(4) -0.006(4) -0.030(4)
C52 0.108(6) 0.059(4) 0.068(5) -0.016(4) -0.004(4) 0.016(4)
C72 0.039(3) 0.040(3) 0.045(3) -0.015(2) -0.006(2) -0.004(2)
C71 0.053(3) 0.064(4) 0.036(3) -0.022(3) -0.005(3) -0.002(3)
C70 0.057(4) 0.060(4) 0.046(3) -0.017(3) -0.012(3) -0.002(3)
C69 0.043(3) 0.061(4) 0.053(4) -0.019(3) -0.012(3) 0.007(3)
C68 0.035(3) 0.054(3) 0.046(3) -0.017(3) -0.005(2) -0.007(2)
C74 0.045(3) 0.049(3) 0.040(3) -0.017(3) -0.004(2) 0.001(3)
C73 0.104(6) 0.115(6) 0.058(4) -0.026(4) -0.047(4) 0.035(5)
C67 0.052(3) 0.081(5) 0.053(4) -0.027(3) -0.005(3) 0.021(3)
C80 0.043(3) 0.030(3) 0.049(3) -0.013(2) 0.001(2) -0.007(2)
C79 0.054(3) 0.035(3) 0.052(4) -0.005(3) 0.005(3) 0.001(3)
C78 0.053(4) 0.044(4) 0.068(4) 0.004(3) -0.008(3) 0.000(3)
C77 0.081(4) 0.050(4) 0.033(3) 0.010(3) -0.019(3) -0.013(3)
C76 0.065(4) 0.045(3) 0.032(3) -0.003(3) 0.002(3) -0.011(3)
C81 0.064(4) 0.046(3) 0.043(3) -0.017(3) 0.003(3) -0.013(3)
C82 0.061(4) 0.090(6) 0.097(6) 0.011(4) -0.020(4) 0.012(4)
C75 0.109(6) 0.082(5) 0.038(4) -0.012(3) 0.013(4) 0.008(4)
N3 0.051(3) 0.052(3) 0.051(3) -0.022(2) -0.002(2) -0.018(2)
N2 0.033(2) 0.043(3) 0.036(2) -0.0062(19) -0.0055(19) -0.0044(19)
N1 0.032(2) 0.038(2) 0.031(2) -0.0068(18) -0.0001(18) -0.0028(18)
N4 0.034(2) 0.047(3) 0.046(3) -0.010(2) 0.0019(19) -0.006(2)
N5 0.042(2) 0.043(3) 0.039(3) -0.008(2) -0.0005(19) -0.003(2)
N8 0.038(2) 0.059(3) 0.057(3) -0.031(3) -0.006(2) 0.010(2)
N7 0.031(2) 0.045(3) 0.036(2) -0.011(2) -0.0028(18) 0.0065(18)
N6 0.030(2) 0.036(2) 0.030(2) -0.0088(18) -0.0018(17) -0.0035(17)
N9 0.031(2) 0.041(3) 0.050(3) -0.006(2) -0.010(2) -0.0008(19)
N10 0.040(2) 0.041(2) 0.034(2) -0.009(2) 0.0002(19) -0.0049(19)
Y1 0.0342(3) 0.0375(3) 0.0322(3) -0.0078(2) 0.0011(2) -0.0072(2)
Y2 0.0337(3) 0.0374(3) 0.0284(3) -0.0082(2) -0.0050(2) 0.0013(2)

loop_
_atom_type_symbol
_atom_type_description
_atom_type_scat_dispersion_real
_atom_type_scat_dispersion_imag
_atom_type_scat_source
C C 0.0033 0.0016 'International Tables Vol C Tables 4.2.6.8 and 6.1.1.4'
H H 0.0000 0.0000 'International Tables Vol C Tables 4.2.6.8 and 6.1.1.4'
N N 0.0061 0.0033 'International Tables Vol C Tables 4.2.6.8 and 6.1.1.4'
Y Y -2.7962 3.5667 'International Tables Vol C Tables 4.2.6.8 and 6.1.1.4'

loop_
_geom_angle_atom_site_label_1
_geom_angle_atom_site_label_2
_geom_angle_atom_site_label_3
_geom_angle
C24 C25 H25A 109.5
C24 C25 H25B 109.5
H25A C25 H25B 109.5
C24 C25 H25C 109.5
H25A C25 H25C 109.5
H25B C25 H25C 109.5
C23 C24 N3 106.5(5)
C23 C24 C25 130.4(6)
N3 C24 C25 123.1(5)
C24 C23 C22 109.4(6)
C24 C23 H23 125.3
C22 C23 H23 125.3
C21 C22 C23 108.2(6)
C21 C22 H22 125.9
C23 C22 H22 125.9
C22 C21 N3 107.1(6)
C22 C21 C20 131.4(6)
N3 C21 C20 121.4(6)
C21 C20 H20A 109.5
C21 C20 H20B 109.5
H20A C20 H20B 109.5
C21 C20 H20C 109.5
H20A C20 H20C 109.5
H20B C20 H20C 109.5
N3 C19 C18 115.6(4)
N3 C19 H19A 108.4
C18 C19 H19A 108.4
N3 C19 H19B 108.4
C18 C19 H19B 108.4
H19A C19 H19B 107.4
N2 C18 C19 112.8(4)
N2 C18 H18A 109.0
C19 C18 H18A 109.0
N2 C18 H18B 109.0
C19 C18 H18B 109.0
H18A C18 H18B 107.8
C16 C17 H17A 109.5
C16 C17 H17B 109.5
H17A C17 H17B 109.5
C16 C17 H17C 109.5
H17A C17 H17C 109.5
H17B C17 H17C 109.5
N2 C16 C15 123.4(4)
N2 C16 C17 122.5(4)
C15 C16 C17 114.1(4)
C16 C15 C14 131.1(5)
C16 C15 H15 114.4
C14 C15 H15 114.4
N1 C14 C15 125.4(4)
N1 C14 C13 120.1(4)
C15 C14 C13 114.5(4)
C14 C13 H13A 109.5
C14 C13 H13B 109.5
H13A C13 H13B 109.5
C14 C13 H13C 109.5
H13A C13 H13C 109.5
H13B C13 H13C 109.5
C8 C9 C4 120.4(4)
C8 C9 N1 119.9(4)
C4 C9 N1 119.8(4)
C5 C4 C9 117.9(5)
C5 C4 C3 118.0(5)
C9 C4 C3 124.1(4)
C6 C5 C4 122.1(5)
C6 C5 H5 119.0
C4 C5 H5 119.0
C5 C6 C7 119.9(5)
C5 C6 H6 120.1
C7 C6 H6 120.1
C6 C7 C8 121.7(5)
C6 C7 H7 119.2
C8 C7 H7 119.2
C9 C8 C7 118.1(5)
C9 C8 C10 122.6(4)
C7 C8 C10 119.2(5)
C2 C3 C4 111.7(4)
C2 C3 C1 108.8(5)
C4 C3 C1 111.0(4)
C2 C3 H3 108.4
C4 C3 H3 108.4
C1 C3 H3 108.4
C3 C2 H2A 109.5
C3 C2 H2B 109.5
H2A C2 H2B 109.5
C3 C2 H2C 109.5
H2A C2 H2C 109.5
H2B C2 H2C 109.5
C3 C1 H1A 109.5
C3 C1 H1B 109.5
H1A C1 H1B 109.5
C3 C1 H1C 109.5
H1A C1 H1C 109.5
H1B C1 H1C 109.5
C12 C10 C11 111.1(5)
C12 C10 C8 110.5(5)
C11 C10 C8 113.5(5)
C12 C10 H10 107.1
C11 C10 H10 107.1
C8 C10 H10 107.1
C10 C11 H11A 109.5
C10 C11 H11B 109.5
H11A C11 H11B 109.5
C10 C11 H11C 109.5
H11A C11 H11C 109.5
H11B C11 H11C 109.5
C10 C12 H12A 109.5
C10 C12 H12B 109.5
H12A C12 H12B 109.5
C10 C12 H12C 109.5
H12A C12 H12C 109.5
H12B C12 H12C 109.5
N4 C31 C33 114.2(4)
N4 C31 C30 119.0(5)
C33 C31 C30 126.7(5)
C29 C30 C31 121.3(5)
C29 C30 H30 119.3
C31 C30 H30 119.3
C30 C29 C28 118.2(5)
C30 C29 C32 122.2(5)
C28 C29 C32 119.6(5)
C27 C28 C29 119.9(5)
C27 C28 H28 120.0
C29 C28 H28 120.0
N4 C27 C28 122.4(5)
N4 C27 C26 116.9(5)
C28 C27 C26 120.7(5)
C31 C33 Y1 84.9(3)
C31 C33 H33A 114.5
Y1 C33 H33A 114.5
C31 C33 H33B 114.5
Y1 C33 H33B 114.5
H33A C33 H33B 111.6
C29 C32 H32A 109.5
C29 C32 H32B 109.5
H32A C32 H32B 109.5
C29 C32 H32C 109.5
H32A C32 H32C 109.5
H32B C32 H32C 109.5
C27 C26 H26A 109.5
C27 C26 H26B 109.5
H26A C26 H26B 109.5
C27 C26 H26C 109.5
H26A C26 H26C 109.5
H26B C26 H26C 109.5
N5 C39 C38 119.9(5)
N5 C39 C41 113.3(4)
C38 C39 C41 126.4(5)
C37 C38 C39 121.8(6)
C37 C38 H38 119.1
C39 C38 H38 119.1
C38 C37 C36 117.7(5)
C38 C37 C40 122.0(6)
C36 C37 C40 120.3(6)
C35 C36 C37 120.8(5)
C35 C36 H36 119.6
C37 C36 H36 119.6
N5 C35 C36 120.9(5)
N5 C35 C34 116.3(5)
C36 C35 C34 122.8(5)
C39 C41 Y1 84.8(3)
C39 C41 H41A 114.5
Y1 C41 H41A 114.5
C39 C41 H41B 114.5
Y1 C41 H41B 114.5
H41A C41 H41B 111.6
C37 C40 H40A 109.5
C37 C40 H40B 109.5
H40A C40 H40B 109.5
C37 C40 H40C 109.5
H40A C40 H40C 109.5
H40B C40 H40C 109.5
C35 C34 H34A 109.5
C35 C34 H34B 109.5
H34A C34 H34B 109.5
C35 C34 H34C 109.5
H34A C34 H34C 109.5
H34B C34 H34C 109.5
C62 C61 H61A 109.5
C62 C61 H61B 109.5
H61A C61 H61B 109.5
C62 C61 H61C 109.5
H61A C61 H61C 109.5
H61B C61 H61C 109.5
C63 C62 N8 106.5(5)
C63 C62 C61 129.6(6)
N8 C62 C61 123.9(5)
C62 C63 C64 108.2(6)
C62 C63 H63 125.9
C64 C63 H63 125.9
C65 C64 C63 108.5(5)
C65 C64 H64 125.7
C63 C64 H64 125.7
C64 C65 N8 107.4(6)
C64 C65 C66 131.0(6)
N8 C65 C66 121.6(6)
C65 C66 H66A 109.5
C65 C66 H66B 109.5
H66A C66 H66B 109.5
C65 C66 H66C 109.5
H66A C66 H66C 109.5
H66B C66 H66C 109.5
N8 C60 C59 115.3(4)
N8 C60 H60A 108.4
C59 C60 H60A 108.4
N8 C60 H60B 108.4
C59 C60 H60B 108.4
H60A C60 H60B 107.5
N7 C59 C60 113.4(4)
N7 C59 H59A 108.9
C60 C59 H59A 108.9
N7 C59 H59B 108.9
C60 C59 H59B 108.9
H59A C59 H59B 107.7
C57 C58 H58A 109.5
C57 C58 H58B 109.5
H58A C58 H58B 109.5
C57 C58 H58C 109.5
H58A C58 H58C 109.5
H58B C58 H58C 109.5
N7 C57 C56 123.0(4)
N7 C57 C58 122.9(4)
C56 C57 C58 114.1(4)
C55 C56 C57 131.3(5)
C55 C56 H56 114.4
C57 C56 H56 114.4
N6 C55 C56 125.5(4)
N6 C55 C54 120.0(4)
C56 C55 C54 114.6(4)
C55 C54 H54A 109.5
C55 C54 H54B 109.5
H54A C54 H54B 109.5
C55 C54 H54C 109.5
H54A C54 H54C 109.5
H54B C54 H54C 109.5
C49 C50 C45 120.5(4)
C49 C50 N6 118.6(4)
C45 C50 N6 120.8(4)
C46 C45 C50 118.5(4)
C46 C45 C43 117.6(4)
C50 C45 C43 123.9(4)
C47 C46 C45 121.2(5)
C47 C46 H46 119.4
C45 C46 H46 119.4
C48 C47 C46 119.9(5)
C48 C47 H47 120.0
C46 C47 H47 120.0
C47 C48 C49 121.8(5)
C47 C48 H48 119.1
C49 C48 H48 119.1
C48 C49 C50 118.0(5)
C48 C49 C51 119.7(5)
C50 C49 C51 122.2(4)
C45 C43 C42 111.9(4)
C45 C43 C44 110.6(4)
C42 C43 C44 108.0(5)
C45 C43 H43 108.7
C42 C43 H43 108.7
C44 C43 H43 108.7
C43 C42 H42A 109.5
C43 C42 H42B 109.5
H42A C42 H42B 109.5
C43 C42 H42C 109.5
H42A C42 H42C 109.5
H42B C42 H42C 109.5
C43 C44 H44A 109.5
C43 C44 H44B 109.5
H44A C44 H44B 109.5
C43 C44 H44C 109.5
H44A C44 H44C 109.5
H44B C44 H44C 109.5
C53 C51 C49 113.9(5)
C53 C51 C52 110.5(5)
C49 C51 C52 111.0(4)
C53 C51 H51 107.0
C49 C51 H51 107.0
C52 C51 H51 107.0
C51 C53 H53A 109.5
C51 C53 H53B 109.5
H53A C53 H53B 109.5
C51 C53 H53C 109.5
H53A C53 H53C 109.5
H53B C53 H53C 109.5
C51 C52 H52A 109.5
C51 C52 H52B 109.5
H52A C52 H52B 109.5
C51 C52 H52C 109.5
H52A C52 H52C 109.5
H52B C52 H52C 109.5
N9 C72 C71 119.2(4)
N9 C72 C74 114.5(4)
C71 C72 C74 126.2(5)
C70 C71 C72 121.0(5)
C70 C71 H71 119.5
C72 C71 H71 119.5
C71 C70 C69 117.8(5)
C71 C70 C73 121.1(5)
C69 C70 C73 121.0(5)
C68 C69 C70 121.0(5)
C68 C69 H69 119.5
C70 C69 H69 119.5
N9 C68 C69 121.4(5)
N9 C68 C67 116.5(5)
C69 C68 C67 122.0(5)
C72 C74 Y2 85.5(3)
C72 C74 H74A 114.4
Y2 C74 H74A 114.4
C72 C74 H74B 114.4
Y2 C74 H74B 114.4
H74A C74 H74B 111.5
C70 C73 H73A 109.5
C70 C73 H73B 109.5
H73A C73 H73B 109.5
C70 C73 H73C 109.5
H73A C73 H73C 109.5
H73B C73 H73C 109.5
C68 C67 H67A 109.5
C68 C67 H67B 109.5
H67A C67 H67B 109.5
C68 C67 H67C 109.5
H67A C67 H67C 109.5
H67B C67 H67C 109.5
N10 C80 C81 114.3(5)
N10 C80 C79 119.5(5)
C81 C80 C79 125.6(5)
C78 C79 C80 121.2(5)
C78 C79 H79 119.4
C80 C79 H79 119.4
C79 C78 C77 118.0(5)
C79 C78 C82 121.5(6)
C77 C78 C82 120.6(6)
C76 C77 C78 120.6(5)
C76 C77 H77 119.7
C78 C77 H77 119.7
C77 C76 N10 121.9(5)
C77 C76 C75 122.6(5)
N10 C76 C75 115.5(5)
C80 C81 Y2 84.1(3)
C80 C81 H81A 114.6
Y2 C81 H81A 114.6
C80 C81 H81B 114.6
Y2 C81 H81B 114.6
H81A C81 H81B 111.7
C78 C82 H82A 109.5
C78 C82 H82B 109.5
H82A C82 H82B 109.5
C78 C82 H82C 109.5
H82A C82 H82C 109.5
H82B C82 H82C 109.5
C76 C75 H75A 109.5
C76 C75 H75B 109.5
H75A C75 H75B 109.5
C76 C75 H75C 109.5
H75A C75 H75C 109.5
H75B C75 H75C 109.5
C21 N3 C24 108.8(5)
C21 N3 C19 125.2(5)
C24 N3 C19 125.9(4)
C16 N2 C18 118.8(4)
C16 N2 Y1 127.4(3)
C18 N2 Y1 113.0(3)
C14 N1 C9 119.5(4)
C14 N1 Y1 125.9(3)
C9 N1 Y1 114.6(3)
C27 N4 C31 119.0(4)
C27 N4 Y1 134.7(4)
C31 N4 Y1 90.7(3)
C35 N5 C39 118.4(4)
C35 N5 Y1 133.8(3)
C39 N5 Y1 86.0(3)
C62 N8 C65 109.3(5)
C62 N8 C60 125.4(4)
C65 N8 C60 125.2(5)
C57 N7 C59 118.8(4)
C57 N7 Y2 128.0(3)
C59 N7 Y2 112.0(3)
C55 N6 C50 119.6(4)
C55 N6 Y2 126.2(3)
C50 N6 Y2 114.2(3)
C68 N9 C72 119.5(4)
C68 N9 Y2 134.9(3)
C72 N9 Y2 91.6(3)
C76 N10 C80 118.4(4)
C76 N10 Y2 133.0(3)
C80 N10 Y2 86.5(3)
N2 Y1 N1 80.04(13)
N2 Y1 N4 150.50(15)
N1 Y1 N4 103.28(13)
N2 Y1 N5 98.77(13)
N1 Y1 N5 151.88(14)
N4 Y1 N5 91.52(13)
N2 Y1 C41 106.82(17)
N1 Y1 C41 96.40(15)
N4 Y1 C41 101.96(17)
N5 Y1 C41 56.74(16)
N2 Y1 C33 95.30(15)
N1 Y1 C33 117.71(16)
N4 Y1 C33 56.83(15)
N5 Y1 C33 90.41(16)
C41 Y1 C33 142.22(18)
N7 Y2 N6 79.93(13)
N7 Y2 N9 150.06(14)
N6 Y2 N9 103.87(13)
N7 Y2 N10 100.06(13)
N6 Y2 N10 150.94(13)
N9 Y2 N10 90.58(13)
N7 Y2 C81 106.64(17)
N6 Y2 C81 95.11(15)
N9 Y2 C81 102.61(17)
N10 Y2 C81 56.74(15)
N7 Y2 C74 94.40(15)
N6 Y2 C74 116.37(15)
N9 Y2 C74 56.93(15)
N10 Y2 C74 92.67(15)
C81 Y2 C74 144.92(17)

loop_
_geom_bond_atom_site_label_1
_geom_bond_atom_site_label_2
_geom_bond_distance
C25 C24 1.472(8)
C25 H25A 0.9600
C25 H25B 0.9600
C25 H25C 0.9600
C24 C23 1.351(8)
C24 N3 1.391(7)
C23 C22 1.387(9)
C23 H23 0.9300
C22 C21 1.355(9)
C22 H22 0.9300
C21 N3 1.387(7)
C21 C20 1.492(9)
C20 H20A 0.9600
C20 H20B 0.9600
C20 H20C 0.9600
C19 N3 1.452(6)
C19 C18 1.511(7)
C19 H19A 0.9700
C19 H19B 0.9700
C18 N2 1.478(6)
C18 H18A 0.9700
C18 H18B 0.9700
C17 C16 1.516(6)
C17 H17A 0.9600
C17 H17B 0.9600
C17 H17C 0.9600
C16 N2 1.332(6)
C16 C15 1.386(7)
C15 C14 1.401(7)
C15 H15 0.9300
C14 N1 1.328(6)
C14 C13 1.514(7)
C13 H13A 0.9600
C13 H13B 0.9600
C13 H13C 0.9600
C9 C8 1.399(7)
C9 C4 1.421(7)
C9 N1 1.444(6)
C4 C5 1.390(6)
C4 C3 1.525(7)
C5 C6 1.358(7)
C5 H5 0.9300
C6 C7 1.367(8)
C6 H6 0.9300
C7 C8 1.401(7)
C7 H7 0.9300
C8 C10 1.523(7)
C3 C2 1.517(7)
C3 C1 1.533(8)
C3 H3 0.9800
C2 H2A 0.9600
C2 H2B 0.9600
C2 H2C 0.9600
C1 H1A 0.9600
C1 H1B 0.9600
C1 H1C 0.9600
C10 C12 1.507(8)
C10 C11 1.522(8)
C10 H10 0.9800
C11 H11A 0.9600
C11 H11B 0.9600
C11 H11C 0.9600
C12 H12A 0.9600
C12 H12B 0.9600
C12 H12C 0.9600
C31 N4 1.378(6)
C31 C33 1.412(7)
C31 C30 1.413(7)
C30 C29 1.356(7)
C30 H30 0.9300
C29 C28 1.392(7)
C29 C32 1.514(8)
C28 C27 1.372(7)
C28 H28 0.9300
C27 N4 1.344(6)
C27 C26 1.512(7)
C33 Y1 2.521(5)
C33 H33A 0.9700
C33 H33B 0.9700
C32 H32A 0.9600
C32 H32B 0.9600
C32 H32C 0.9600
C26 H26A 0.9600
C26 H26B 0.9600
C26 H26C 0.9600
C39 N5 1.382(6)
C39 C38 1.397(7)
C39 C41 1.413(7)
C38 C37 1.346(8)
C38 H38 0.9300
C37 C36 1.402(8)
C37 C40 1.511(8)
C36 C35 1.377(8)
C36 H36 0.9300
C35 N5 1.367(6)
C35 C34 1.481(8)
C41 Y1 2.465(5)
C41 H41A 0.9700
C41 H41B 0.9700
C40 H40A 0.9600
C40 H40B 0.9600
C40 H40C 0.9600
C34 H34A 0.9600
C34 H34B 0.9600
C34 H34C 0.9600
C61 C62 1.484(8)
C61 H61A 0.9600
C61 H61B 0.9600
C61 H61C 0.9600
C62 C63 1.368(8)
C62 N8 1.377(7)
C63 C64 1.392(9)
C63 H63 0.9300
C64 C65 1.346(8)
C64 H64 0.9300
C65 N8 1.378(7)
C65 C66 1.492(9)
C66 H66A 0.9600
C66 H66B 0.9600
C66 H66C 0.9600
C60 N8 1.452(7)
C60 C59 1.512(7)
C60 H60A 0.9700
C60 H60B 0.9700
C59 N7 1.476(6)
C59 H59A 0.9700
C59 H59B 0.9700
C58 C57 1.511(6)
C58 H58A 0.9600
C58 H58B 0.9600
C58 H58C 0.9600
C57 N7 1.319(6)
C57 C56 1.403(7)
C56 C55 1.390(7)
C56 H56 0.9300
C55 N6 1.327(6)
C55 C54 1.525(7)
C54 H54A 0.9600
C54 H54B 0.9600
C54 H54C 0.9600
C50 C49 1.401(6)
C50 C45 1.408(6)
C50 N6 1.447(6)
C45 C46 1.385(6)
C45 C43 1.519(7)
C46 C47 1.372(7)
C46 H46 0.9300
C47 C48 1.360(7)
C47 H47 0.9300
C48 C49 1.393(7)
C48 H48 0.9300
C49 C51 1.520(7)
C43 C42 1.527(7)
C43 C44 1.540(7)
C43 H43 0.9800
C42 H42A 0.9600
C42 H42B 0.9600
C42 H42C 0.9600
C44 H44A 0.9600
C44 H44B 0.9600
C44 H44C 0.9600
C51 C53 1.518(7)
C51 C52 1.528(8)
C51 H51 0.9800
C53 H53A 0.9600
C53 H53B 0.9600
C53 H53C 0.9600
C52 H52A 0.9600
C52 H52B 0.9600
C52 H52C 0.9600
C72 N9 1.383(6)
C72 C71 1.410(7)
C72 C74 1.413(6)
C71 C70 1.364(7)
C71 H71 0.9300
C70 C69 1.388(7)
C70 C73 1.523(8)
C69 C68 1.374(7)
C69 H69 0.9300
C68 N9 1.338(6)
C68 C67 1.500(7)
C74 Y2 2.532(5)
C74 H74A 0.9700
C74 H74B 0.9700
C73 H73A 0.9600
C73 H73B 0.9600
C73 H73C 0.9600
C67 H67A 0.9600
C67 H67B 0.9600
C67 H67C 0.9600
C80 N10 1.374(6)
C80 C81 1.405(7)
C80 C79 1.414(7)
C79 C78 1.352(8)
C79 H79 0.9300
C78 C77 1.398(8)
C78 C82 1.513(8)
C77 C76 1.356(7)
C77 H77 0.9300
C76 N10 1.368(6)
C76 C75 1.493(8)
C81 Y2 2.480(5)
C81 H81A 0.9700
C81 H81B 0.9700
C82 H82A 0.9600
C82 H82B 0.9600
C82 H82C 0.9600
C75 H75A 0.9600
C75 H75B 0.9600
C75 H75C 0.9600
N2 Y1 2.322(4)
N1 Y1 2.383(4)
N4 Y1 2.397(4)
N5 Y1 2.449(4)
N7 Y2 2.328(4)
N6 Y2 2.380(4)
N9 Y2 2.396(4)
N10 Y2 2.434(4)
